data_4112452
loop_
_publ_author_name
'Val\'erie Alezra'
'G\'erald Bernardinelli'
'Cl\'emence Corminboeuf'
'Urban Frey'
'E. Peter K\"undig'
'Andr\'e E. Merbach'
'Christophe M. Saudan'
'Florian Viton'
'Jacques Weber'

_publ_contact_author
;
     Dr Gerald Bernardinelli
     Laboratoire de Cristallographie
     Universite de Geneve
     24, quai E. Ansermet
     CH - 1211 Geneve 4
     Switzerland
;
_publ_contact_author_email gerald.bernardinelli@cryst.unige.ch
_publ_contact_author_fax '41 (22) 702 61 08'
_publ_contact_author_phone '41 (22) 702 62 02'
_publ_section_title
;
 [CpRu((R)-Binop-F)(H2O)][SbF6], a New Fluxional Chiral Lewis Acid
 Catalyst: Synthesis, Dynamic NMR, Asymmetric Catalysis, and Theoretical
 Studies
;
_journal_name_full 'Journal of the American Chemical Society'
_journal_page_first 4843
_journal_page_last 4853
_journal_paper_doi 10.1021/ja0374123
_journal_volume 126
_journal_year 2004
_chemical_absolute_configuration ad
_chemical_formula_moiety 'C56 H33 F26 O4 P2 Ru Sb'
_chemical_formula_sum 'C56 H33 F26 O4 P2 Ru Sb'
_chemical_formula_weight 1548.6
_space_group_IT_number 19
_symmetry_cell_setting orthorhombic
_symmetry_space_group_name_Hall 'P 2ac 2ab'
_symmetry_space_group_name_H-M 'P 21 21 21'
_audit_conform_dict_name cif_core.dic
_audit_conform_dict_version 2.0.1
_audit_creation_date 2001-07-11
_audit_creation_method from_xtal_archive_file_using_CIFIO
_audit_update_record 2003-06-25
_cell_angle_alpha 90.00000
_cell_angle_beta 90.00000
_cell_angle_gamma 90.00000
_cell_formula_units_Z 4
_cell_length_a 13.4024(7)
_cell_length_b 19.3137(10)
_cell_length_c 24.1839(15)
_cell_measurement_reflns_used 7998
_cell_measurement_temperature 200
_cell_measurement_theta_max 25.9
_cell_measurement_theta_min 3.95
_cell_volume 6260.0(6)
_computing_cell_refinement 'CELL (Stoe & Cie, 1999)'
_computing_data_collection 'EXPOSE (Stoe & Cie, 1999)'
_computing_data_reduction 'XRED (Stoe & Cie, 1999)'
_computing_molecular_graphics xtal_gx3
_computing_publication_material xtal_CIFIO
_computing_structure_refinement xtal_CRYLSQ
_computing_structure_solution SIR97
_diffrn_detector_area_resol_mean 6
_diffrn_measured_fraction_theta_full .995
_diffrn_measured_fraction_theta_max .995
_diffrn_measurement_device_type 'Stoe Ipds'
_diffrn_measurement_method \f
_diffrn_radiation_type 'Mo K\a'
_diffrn_radiation_wavelength .71073
_diffrn_reflns_av_R_equivalents .069
_diffrn_reflns_limit_h_max 16
_diffrn_reflns_limit_h_min -16
_diffrn_reflns_limit_k_max 23
_diffrn_reflns_limit_k_min -23
_diffrn_reflns_limit_l_max 29
_diffrn_reflns_limit_l_min -29
_diffrn_reflns_number 78798
_diffrn_reflns_theta_full 25.95
_diffrn_reflns_theta_max 25.95
_diffrn_standards_decay_% 0
_exptl_absorpt_coefficient_mu .844
_exptl_absorpt_correction_T_max .8942
_exptl_absorpt_correction_T_min .8199
_exptl_absorpt_correction_type numerical
_exptl_absorpt_process_details 'XRED; Stoe & Cie, 1999'
_exptl_crystal_colour yellow
_exptl_crystal_density_diffrn 1.643
_exptl_crystal_density_meas ?
_exptl_crystal_description prism
_exptl_crystal_size_max .27
_exptl_crystal_size_mid .20
_exptl_crystal_size_min .16
_refine_diff_density_max 1.466
_refine_diff_density_min -.775
_refine_ls_abs_structure_details Flack_xabs_refined
_refine_ls_abs_structure_Flack -.01(3)
_refine_ls_extinction_method none
_refine_ls_goodness_of_fit_ref 1.62
_refine_ls_hydrogen_treatment noref
_refine_ls_number_parameters 807
_refine_ls_number_reflns 8437
_refine_ls_R_factor_gt .042
_refine_ls_shift/su_max .0036
_refine_ls_structure_factor_coef F
_refine_ls_weighting_details \w=1/[\s^2^(Fo)+0.0004(Fo^2^)]
_refine_ls_weighting_scheme calc
_refine_ls_wR_factor_ref .047
_reflns_Friedel_coverage 1.0
_reflns_number_gt 7103
_reflns_number_total 12186
_reflns_threshold_expression 'refl observed if Fo > 3.99 \s(Fo)'
_cod_data_source_file ja0374123si20040224_094300.cif
_cod_data_source_block TONF
_cod_depositor_comments
;
The following automatic conversions were performed:

'_exptl_crystal_density_meas' value 'not_measured' was changed to '?'
- the value is perceived as not measured.

Automatic conversion script
Id: cif_fix_values 3008 2015-01-20 13:52:24Z robertas 
;
_cod_original_cell_volume 6260.0(7)
_cod_database_code 4112452

loop_
_symmetry_equiv_pos_as_xyz
+x,+y,+z
1/2-x,-y,1/2+z
1/2+x,1/2-y,-z
-x,1/2+y,1/2-z

loop_
_atom_site_label
_atom_site_fract_x
_atom_site_fract_y
_atom_site_fract_z
_atom_site_U_iso_or_equiv
_atom_site_occupancy
_atom_site_adp_type
Ru .53738(8) .57882(5) .48757(4) .0362(5) 1.00000 Uani
P1 .5491(3) .49266(14) .42187(12) .0379(15) 1.00000 Uani
P2 .4325(3) .52656(14) .55007(13) .0356(16) 1.00000 Uani
O1 .5674(6) .4137(4) .4404(3) .039(5) 1.00000 Uani
O2 .3294(6) .4925(4) .5301(3) .040(5) 1.00000 Uani
F1 .5681(7) .3744(5) .3378(4) .069(6) 1.00000 Uani
F2 .4576(9) .3438(5) .2500(4) .100(7) 1.00000 Uani
F3 .3021(9) .4263(6) .2212(4) .112(8) 1.00000 Uani
F4 .2568(9) .5384(6) .2841(5) .105(8) 1.00000 Uani
F5 .3650(7) .5707(4) .3713(4) .071(6) 1.00000 Uani
F6 .7647(6) .4269(4) .4369(4) .064(5) 1.00000 Uani
F7 .9182(7) .4345(5) .3679(5) .095(7) 1.00000 Uani
F8 .9086(8) .5123(6) .2745(5) .106(8) 1.00000 Uani
F9 .7420(9) .5888(7) .2547(4) .112(8) 1.00000 Uani
F10 .5881(7) .5833(5) .3238(4) .073(6) 1.00000 Uani
F11 .2300(6) .6085(4) .5441(4) .059(5) 1.00000 Uani
F12 .1637(7) .7084(5) .6096(4) .073(6) 1.00000 Uani
F13 .2705(7) .7498(4) .6981(3) .069(6) 1.00000 Uani
F14 .4501(7) .6868(4) .7207(3) .060(5) 1.00000 Uani
F15 .5209(6) .5898(4) .6547(3) .050(4) 1.00000 Uani
F16 .3063(6) .4630(4) .6397(4) .059(5) 1.00000 Uani
F17 .3515(9) .3714(4) .7169(4) .089(7) 1.00000 Uani
F18 .5448(9) .3241(4) .7276(3) .091(6) 1.00000 Uani
F19 .6856(7) .3673(4) .6547(4) .074(6) 1.00000 Uani
F20 .6408(6) .4540(4) .5744(3) .053(5) 1.00000 Uani
C1 .6540(10) .5954(7) .5512(6) .048(8) 1.00000 Uani
C2 .7005(8) .5771(7) .4999(6) .050(8) 1.00000 Uani
C3 .6798(10) .6307(7) .4599(6) .053(8) 1.00000 Uani
C4 .6202(10) .6808(6) .4863(7) .052(8) 1.00000 Uani
C5 .6016(9) .6603(6) .5427(6) .049(8) 1.00000 Uani
C6 .5304(9) .3726(5) .4828(4) .031(5) 1.00000 Uani
C7 .6024(8) .3300(6) .5087(6) .042(7) 1.00000 Uani
C8 .5748(10) .2834(6) .5487(5) .041(7) 1.00000 Uani
C9 .4727(10) .2771(5) .5647(5) .040(7) 1.00000 Uani
C10 .4415(12) .2316(6) .6064(5) .054(9) 1.00000 Uani
C11 .3446(13) .2259(7) .6207(6) .056(9) 1.00000 Uani
C12 .2740(11) .2649(7) .5939(6) .056(9) 1.00000 Uani
C13 .3003(10) .3110(6) .5519(5) .043(7) 1.00000 Uani
C14 .4022(9) .3189(6) .5378(5) .035(7) 1.00000 Uani
C15 .4310(8) .3656(5) .4951(4) .032(6) 1.00000 Uani
C16 .3506(9) .4019(6) .4626(5) .033(6) 1.00000 Uani
C17 .3053(9) .4615(6) .4791(5) .036(7) 1.00000 Uani
C18 .2222(10) .4901(7) .4516(6) .049(8) 1.00000 Uani
C19 .1832(10) .4572(7) .4071(6) .049(8) 1.00000 Uani
C20 .2249(9) .3952(6) .3887(5) .044(7) 1.00000 Uani
C21 .1835(10) .3575(8) .3420(5) .051(8) 1.00000 Uani
C22 .2249(12) .2957(7) .3263(5) .053(8) 1.00000 Uani
C23 .3081(11) .2685(7) .3524(6) .048(8) 1.00000 Uani
C24 .3486(9) .3028(6) .3969(5) .043(7) 1.00000 Uani
C25 .3087(8) .3656(6) .4146(5) .039(7) 1.00000 Uani
C26 .4705(11) .4734(6) .3607(5) .045(7) 1.00000 Uani
C27 .4921(11) .4170(8) .3270(5) .056(9) 1.00000 Uani
C28 .4338(16) .4014(9) .2805(6) .080(12) 1.00000 Uani
C29 .3549(15) .4420(10) .2659(6) .075(12) 1.00000 Uani
C30 .3346(13) .4978(9) .2976(7) .071(11) 1.00000 Uani
C31 .3904(11) .5135(7) .3435(6) .054(9) 1.00000 Uani
C32 .6667(10) .5002(7) .3808(5) .047(8) 1.00000 Uani
C33 .7542(11) .4659(7) .3912(6) .051(9) 1.00000 Uani
C34 .8359(11) .4688(7) .3569(8) .066(10) 1.00000 Uani
C35 .8317(13) .5078(9) .3101(8) .074(11) 1.00000 Uani
C36 .7461(16) .5473(9) .3000(6) .076(12) 1.00000 Uani
C37 .6675(11) .5441(8) .3345(6) .054(9) 1.00000 Uani
C38 .3776(9) .5931(5) .5957(5) .036(6) 1.00000 Uani
C39 .2882(10) .6249(6) .5866(5) .044(7) 1.00000 Uani
C40 .2542(10) .6789(7) .6203(6) .046(8) 1.00000 Uani
C41 .3060(11) .7000(6) .6651(5) .046(8) 1.00000 Uani
C42 .3959(11) .6689(6) .6767(5) .048(8) 1.00000 Uani
C43 .4302(9) .6164(6) .6417(5) .035(7) 1.00000 Uani
C44 .4707(11) .4637(5) .6034(5) .039(7) 1.00000 Uani
C45 .3997(10) .4402(6) .6418(5) .044(8) 1.00000 Uani
C46 .4225(13) .3932(7) .6826(6) .053(9) 1.00000 Uani
C47 .5208(16) .3698(6) .6876(6) .064(9) 1.00000 Uani
C48 .5931(11) .3914(6) .6513(6) .049(8) 1.00000 Uani
C49 .5655(10) .4369(6) .6093(5) .044(8) 1.00000 Uani
O3 .4015(6) .6338(5) .4677(4) .048(5) 1.00000 Uani
C50 .3820(11) .6832(7) .4351(6) .056(9) 1.00000 Uani
C51 .2859(11) .7168(9) .4402(7) .072(10) 1.00000 Uani
C52 .4519(11) .7069(8) .3913(6) .069(10) 1.00000 Uani
Sb .97099(8) .64604(5) .41673(5) .0607(6) 1.00000 Uani
F01 1.0284(7) .7190(4) .3770(4) .075(5) 1.00000 Uani
F02 1.0787(8) .6417(7) .4632(6) .133(9) 1.00000 Uani
F03 .9108(7) .5725(5) .4555(5) .107(7) 1.00000 Uani
F04 .8596(7) .6503(5) .3733(5) .096(7) 1.00000 Uani
F05 .9119(9) .7104(6) .4638(5) .112(8) 1.00000 Uani
F06 1.0299(10) .5821(5) .3690(6) .131(9) 1.00000 Uani
O1a .8258(16) .6344(11) .6618(9) .083(7) .50000 Uiso
C1a .762(3) .6313(15) .7073(13) .095(11) .50000 Uiso
C2a .713(3) .6943(18) .7137(15) .095(11) .50000 Uiso
C3a .879(3) .5700(14) .6526(14) .091(10) .50000 Uiso
C4a .951(3) .5792(19) .6122(16) .113(12) .50000 Uiso
O1b -.0013(14) .3585(11) .6215(9) .084(7) .50000 Uiso
C3b .060(3) .3797(18) .6628(14) .108(13) .50000 Uiso
C4b .045(4) .342(3) .7136(15) .115(13) .50000 Uiso
C1b .025(3) .383(3) .5692(15) .137(16) .50000 Uiso
C2b -.053(3) .3771(18) .5324(13) .091(11) .50000 Uiso
H1 .65700 .56893 .58551 .05000 1.00000 Uiso
H2 .74029 .53505 .49306 .05000 1.00000 Uiso
H3 .70299 .63145 .42140 .05000 1.00000 Uiso
H4 .59548 .72312 .46863 .05000 1.00000 Uiso
H5 .56081 .68496 .56977 .05000 1.00000 Uiso
H7 .67221 .33424 .49786 .05000 1.00000 Uiso
H8 .62585 .25453 .56652 .05000 1.00000 Uiso
H10 .49075 .20346 .62559 .05000 1.00000 Uiso
H11 .32484 .19386 .64983 .05000 1.00000 Uiso
H12 .20307 .26054 .60420 .05000 1.00000 Uiso
H13 .24922 .33780 .53265 .05000 1.00000 Uiso
H18 .19299 .53280 .46542 .05000 1.00000 Uiso
H19 .12548 .47707 .38797 .05000 1.00000 Uiso
H21 .12600 .37669 .32160 .05000 1.00000 Uiso
H22 .19494 .27005 .29582 .05000 1.00000 Uiso
H23 .33673 .22481 .33934 .05000 1.00000 Uiso
H24 .40745 .28360 .41519 .05000 1.00000 Uiso
H511 .29553 .76737 .43936 .05000 1.00000 Uiso
H512 .24398 .70356 .40874 .05000 1.00000 Uiso
H513 .25439 .70352 .47413 .05000 1.00000 Uiso
H521 .41524 .71172 .35609 .05000 1.00000 Uiso
H522 .48135 .75109 .40149 .05000 1.00000 Uiso
H523 .50551 .67177 .38628 .05000 1.00000 Uiso
H11a .71283 .59457 .70061 .05000 .50000 Uiso
H12a .80130 .62032 .74002 .05000 .50000 Uiso
H21a .76403 .73011 .71997 .05000 .50000 Uiso
H22a .67556 .70437 .68056 .05000 .50000 Uiso
H23a .66947 .69131 .74575 .05000 .50000 Uiso
H31a .90985 .55432 .68725 .05000 .50000 Uiso
H32a .83191 .53407 .63980 .05000 .50000 Uiso
H41a .92247 .59401 .57780 .05000 .50000 Uiso
H42a 1.00040 .61426 .62526 .05000 .50000 Uiso
H43a .98906 .53532 .60633 .05000 .50000 Uiso
H11b .04206 .43316 .57327 .05000 .50000 Uiso
H12b .08314 .35872 .55521 .05000 .50000 Uiso
H21b -.07035 .32820 .52817 .05000 .50000 Uiso
H22b -.11145 .40264 .54623 .05000 .50000 Uiso
H23b -.03544 .39595 .49570 .05000 .50000 Uiso
H31b .12918 .37540 .65260 .05000 .50000 Uiso
H32b .04381 .42792 .67213 .05000 .50000 Uiso
H41b -.02424 .34337 .72576 .05000 .50000 Uiso
H42b .06111 .29085 .70623 .05000 .50000 Uiso
H43b .08824 .35503 .74468 .05000 .50000 Uiso

loop_
_atom_site_aniso_label
_atom_site_aniso_U_11
_atom_site_aniso_U_22
_atom_site_aniso_U_33
_atom_site_aniso_U_12
_atom_site_aniso_U_13
_atom_site_aniso_U_23
Ru .0425(5) .0298(4) .0362(5) -.0019(5) -.0007(5) -.0002(5)
P1 .0487(18) .0342(14) .0309(15) -.0046(13) .0018(15) -.0002(12)
P2 .0435(17) .0312(14) .0322(16) .0012(13) -.0032(14) -.0024(13)
O1 .052(5) .029(4) .034(4) .000(4) .006(4) .000(4)
O2 .040(5) .039(5) .040(5) .001(4) .002(4) -.003(4)
F1 .084(6) .065(6) .059(5) -.006(5) .005(5) -.022(5)
F2 .151(9) .091(7) .059(5) -.047(8) .003(7) -.032(5)
F3 .160(10) .113(8) .064(6) -.052(8) -.052(7) -.000(6)
F4 .127(9) .096(7) .091(8) -.015(7) -.067(7) .014(6)
F5 .085(6) .053(5) .074(6) .001(5) -.038(5) -.002(5)
F6 .061(5) .044(4) .088(6) -.001(4) .002(5) .011(5)
F7 .072(6) .056(5) .159(10) -.001(5) .049(6) -.013(6)
F8 .110(8) .109(8) .099(8) -.022(7) .061(7) -.017(6)
F9 .137(9) .135(9) .064(6) -.055(8) .019(6) .025(7)
F10 .088(6) .072(6) .060(5) -.014(5) -.002(5) .031(5)
F11 .065(5) .060(5) .050(5) .023(4) -.012(4) -.008(4)
F12 .090(6) .071(5) .058(5) .044(5) .011(5) .003(5)
F13 .108(7) .055(5) .043(5) .024(5) .015(5) -.009(4)
F14 .084(6) .053(4) .043(4) -.002(4) -.002(5) -.020(4)
F15 .050(4) .050(4) .050(4) .002(4) -.008(4) -.013(4)
F16 .067(5) .052(5) .058(5) .010(4) .017(5) .006(4)
F17 .156(10) .055(5) .054(5) .016(6) .044(6) .017(5)
F18 .166(9) .067(5) .040(4) .042(7) -.008(6) .016(4)
F19 .097(6) .063(5) .063(5) .029(5) -.037(5) -.008(5)
F20 .056(5) .044(4) .058(5) .010(4) -.012(4) -.005(4)
C1 .044(7) .056(9) .045(8) -.009(6) -.017(7) -.003(7)
C2 .033(6) .047(7) .070(10) -.001(6) -.001(6) -.013(8)
C3 .052(8) .053(9) .054(9) -.022(7) .008(7) -.003(7)
C4 .063(8) .030(6) .063(9) -.009(6) .006(8) .001(7)
C5 .045(7) .041(7) .060(9) -.016(6) .013(7) -.013(7)
C6 .042(6) .026(5) .024(5) .001(6) -.002(7) -.003(5)
C7 .039(7) .042(7) .044(7) .006(6) .005(6) -.010(6)
C8 .056(8) .031(7) .037(7) .007(6) -.008(6) -.000(6)
C9 .056(8) .029(6) .036(6) -.006(7) -.003(7) -.003(5)
C10 .089(12) .032(6) .041(7) .007(7) -.003(8) .007(6)
C11 .083(11) .042(8) .043(8) -.009(8) .006(8) .008(7)
C12 .070(9) .054(8) .045(8) -.013(7) .023(8) -.002(7)
C13 .054(8) .037(7) .037(7) -.007(6) .008(7) -.002(6)
C14 .044(7) .036(6) .025(6) -.001(6) .005(6) .002(5)
C15 .047(7) .028(6) .022(6) -.006(5) -.009(5) -.004(5)
C16 .037(7) .032(7) .029(6) -.001(5) .001(6) .005(5)
C17 .041(7) .044(7) .023(7) .008(6) -.006(6) .005(6)
C18 .055(8) .043(7) .049(8) -.002(6) -.014(7) -.006(7)
C19 .058(8) .045(8) .044(8) .006(6) -.017(7) .002(7)
C20 .051(8) .044(7) .037(7) -.015(6) -.011(6) .010(6)
C21 .065(8) .055(8) .033(7) -.022(8) -.018(7) .010(7)
C22 .084(10) .047(8) .029(7) -.028(8) -.001(7) -.007(6)
C23 .064(9) .043(7) .038(7) -.010(7) .006(7) -.001(6)
C24 .052(8) .034(6) .043(8) -.008(6) -.001(6) -.007(6)
C25 .045(6) .040(7) .032(6) -.007(6) .000(6) .006(6)
C26 .062(8) .040(6) .033(6) -.014(7) -.005(7) .002(6)
C27 .075(10) .057(8) .036(7) -.021(9) -.005(7) .003(7)
C28 .138(17) .073(10) .029(8) -.049(11) .015(10) -.004(8)
C29 .108(14) .080(12) .037(9) -.048(11) -.026(9) .007(8)
C30 .086(12) .065(10) .063(10) -.021(9) -.034(9) .030(9)
C31 .073(9) .051(9) .036(8) -.024(8) -.013(7) .010(7)
C32 .055(8) .046(7) .040(7) -.006(7) .004(6) -.006(7)
C33 .068(10) .035(7) .050(9) -.009(7) .015(8) -.005(7)
C34 .057(10) .041(8) .100(13) -.010(7) .032(9) -.014(9)
C35 .070(11) .061(10) .092(13) -.027(9) .040(10) -.021(10)
C36 .116(15) .077(11) .035(9) -.049(11) .017(9) -.001(8)
C37 .063(9) .059(9) .041(8) -.014(8) .013(8) .001(7)
C38 .045(7) .030(6) .033(7) -.003(5) .002(6) -.001(5)
C39 .055(8) .044(7) .033(7) .008(6) -.000(7) .010(6)
C40 .052(8) .042(7) .044(8) .019(6) .005(7) .014(7)
C41 .069(9) .036(7) .034(8) .012(7) .008(7) .007(6)
C42 .073(9) .034(7) .036(7) -.005(7) .008(7) -.009(6)
C43 .038(7) .034(6) .035(7) .001(5) .002(6) .007(6)
C44 .056(7) .029(6) .033(6) -.006(7) -.003(7) -.007(5)
C45 .059(9) .037(7) .037(7) .004(6) .003(7) -.004(6)
C46 .095(11) .033(7) .032(8) .006(8) .014(8) .004(6)
C47 .123(14) .036(7) .034(8) .008(9) -.004(10) .005(6)
C48 .070(10) .034(7) .044(8) .019(7) -.021(8) -.008(6)
C49 .064(9) .033(7) .036(7) .001(6) -.009(7) -.015(6)
O3 .050(5) .048(5) .047(6) .008(5) .001(4) .006(5)
C50 .062(9) .043(7) .064(10) -.007(7) -.001(8) .012(7)
C51 .056(9) .070(10) .092(12) .009(8) .002(9) .016(9)
C52 .065(10) .068(9) .074(10) .009(8) .012(9) .025(8)
Sb .0511(5) .0413(5) .0897(7) .0023(5) -.0063(6) .0039(5)
F01 .081(5) .056(5) .086(6) .004(5) -.005(6) .004(4)
F02 .087(7) .131(9) .180(12) -.036(7) -.034(8) .066(9)
F03 .086(6) .075(6) .159(10) -.003(6) .008(7) .037(7)
F04 .086(6) .073(6) .129(8) -.009(6) -.008(6) .010(6)
F05 .132(9) .094(7) .111(8) .010(7) .023(7) -.014(7)
F06 .129(9) .073(6) .191(12) .027(8) .038(10) -.011(7)

loop_
_atom_type_symbol
_atom_type_scat_source
_atom_type_scat_dispersion_real
_atom_type_scat_dispersion_imag
C Int._Tables_Vol_IV_Tables_2.2B_and_2.3.1 .002 .002
H Int._Tables_Vol_IV_Tables_2.2B_and_2.3.1 0 0
O Int._Tables_Vol_IV_Tables_2.2B_and_2.3.1 .008 .006
F Int._Tables_Vol_IV_Tables_2.2B_and_2.3.1 .014 .01
P Int._Tables_Vol_IV_Tables_2.2B_and_2.3.1 .09 .095
Sb Int._Tables_Vol_IV_Tables_2.2B_and_2.3.1 -.816 1.546
Ru Int._Tables_Vol_IV_Tables_2.2B_and_2.3.1 -1.42 .836

loop_
_geom_angle_atom_site_label_1
_geom_angle_atom_site_label_2
_geom_angle_atom_site_label_3
_geom_angle
P1 Ru P2 100.26(11)
P1 Ru C1 122.3(4)
P1 Ru C2 90.8(4)
P1 Ru C3 93.3(4)
P1 Ru C4 125.9(4)
P1 Ru C5 153.2(4)
P1 Ru O3 105.0(3)
P2 Ru C1 92.2(4)
P2 Ru C2 120.7(4)
P2 Ru C3 155.1(4)
P2 Ru C4 133.8(4)
P2 Ru C5 98.7(4)
P2 Ru O3 81.2(3)
C1 Ru C2 37.8(5)
C1 Ru C3 63.0(5)
C1 Ru C4 62.4(5)
C1 Ru C5 38.0(5)
C1 Ru O3 132.6(4)
C2 Ru C3 37.7(5)
C2 Ru C4 61.9(5)
C2 Ru C5 63.1(5)
C2 Ru O3 150.7(4)
C3 Ru C4 36.3(5)
C3 Ru C5 62.5(5)
C3 Ru O3 115.4(4)
C4 Ru C5 37.4(5)
C4 Ru O3 89.0(4)
C5 Ru O3 96.4(4)
Ru P1 O1 120.2(3)
Ru P1 C26 131.0(4)
Ru P1 C32 111.6(4)
O1 P1 C26 96.8(5)
O1 P1 C32 95.4(5)
C26 P1 C32 94.1(6)
Ru P2 O2 120.6(3)
Ru P2 C38 109.4(4)
Ru P2 C44 125.4(5)
O2 P2 C38 97.0(5)
O2 P2 C44 100.4(5)
C38 P2 C44 98.6(5)
P1 O1 C6 133.9(7)
P2 O2 C17 129.5(7)
Ru C1 C2 70.8(7)
Ru C1 C5 71.7(7)
C2 C1 C5 107.6(11)
Ru C2 C1 71.5(7)
Ru C2 C3 73.0(7)
C1 C2 C3 108.6(11)
Ru C3 C2 69.3(7)
Ru C3 C4 72.0(8)
C2 C3 C4 107.3(12)
Ru C4 C3 71.7(7)
Ru C4 C5 70.3(7)
C3 C4 C5 109.7(11)
Ru C5 C1 70.3(7)
Ru C5 C4 72.3(7)
C1 C5 C4 106.7(11)
O1 C6 C7 114.6(10)
O1 C6 C15 124.3(9)
C7 C6 C15 120.7(9)
C6 C7 C8 120.6(11)
C7 C8 C9 120.4(11)
C8 C9 C10 122.3(12)
C8 C9 C14 118.0(10)
C10 C9 C14 119.6(12)
C9 C10 C11 121.5(13)
C10 C11 C12 119.9(13)
C11 C12 C13 121.3(13)
C12 C13 C14 119.2(11)
C9 C14 C13 118.4(10)
C9 C14 C15 121.3(11)
C13 C14 C15 120.3(10)
C6 C15 C14 118.8(10)
C6 C15 C16 122.4(9)
C14 C15 C16 118.6(10)
C15 C16 C17 124.0(10)
C15 C16 C25 117.6(9)
C17 C16 C25 117.7(10)
O2 C17 C16 120.9(10)
O2 C17 C18 115.3(10)
C16 C17 C18 123.1(11)
C17 C18 C19 119.8(11)
C18 C19 C20 120.0(12)
C19 C20 C21 121.6(12)
C19 C20 C25 121.9(11)
C21 C20 C25 116.5(11)
C20 C21 C22 119.8(12)
C21 C22 C23 122.2(12)
C22 C23 C24 119.4(12)
C23 C24 C25 120.6(11)
C16 C25 C20 117.6(10)
C16 C25 C24 120.8(10)
C20 C25 C24 121.5(11)
P1 C26 C27 120.5(10)
P1 C26 C31 124.6(9)
C27 C26 C31 114.9(12)
F1 C27 C26 121.8(12)
F1 C27 C28 116.6(13)
C26 C27 C28 121.5(14)
F2 C28 C27 118.5(16)
F2 C28 C29 120.4(15)
C27 C28 C29 121.1(15)
F3 C29 C28 119.7(15)
F3 C29 C30 122.5(17)
C28 C29 C30 117.8(15)
F4 C30 C29 118.9(15)
F4 C30 C31 119.3(14)
C29 C30 C31 121.8(16)
F5 C31 C26 120.4(11)
F5 C31 C30 116.8(13)
C26 C31 C30 122.8(13)
P1 C32 C33 125.9(10)
P1 C32 C37 118.6(10)
C33 C32 C37 115.5(12)
F6 C33 C32 120.8(12)
F6 C33 C34 115.7(12)
C32 C33 C34 123.5(13)
F7 C34 C33 121.8(15)
F7 C34 C35 118.8(15)
C33 C34 C35 119.4(14)
F8 C35 C34 122.5(15)
F8 C35 C36 118.7(15)
C34 C35 C36 118.7(16)
F9 C36 C35 119.7(16)
F9 C36 C37 119.8(16)
C35 C36 C37 120.6(15)
F10 C37 C32 119.4(12)
F10 C37 C36 118.6(13)
C32 C37 C36 122.0(14)
P2 C38 C39 124.5(9)
P2 C38 C43 120.0(9)
C39 C38 C43 115.4(10)
F11 C39 C38 122.2(11)
F11 C39 C40 115.9(11)
C38 C39 C40 121.8(11)
F12 C40 C39 119.3(11)
F12 C40 C41 119.0(11)
C39 C40 C41 121.6(12)
F13 C41 C40 120.8(12)
F13 C41 C42 120.3(11)
C40 C41 C42 118.9(11)
F14 C42 C41 121.8(11)
F14 C42 C43 119.5(11)
C41 C42 C43 118.7(11)
F15 C43 C38 121.2(10)
F15 C43 C42 115.3(10)
C38 C43 C42 123.5(11)
P2 C44 C45 119.2(10)
P2 C44 C49 125.1(10)
C45 C44 C49 115.7(10)
F16 C45 C44 120.3(11)
F16 C45 C46 117.1(12)
C44 C45 C46 122.5(13)
F17 C46 C45 119.8(14)
F17 C46 C47 121.2(12)
C45 C46 C47 119.0(13)
F18 C47 C46 120.0(14)
F18 C47 C48 119.3(16)
C46 C47 C48 120.8(12)
F19 C48 C47 120.9(12)
F19 C48 C49 120.9(12)
C47 C48 C49 118.1(14)
F20 C49 C44 122.0(10)
F20 C49 C48 114.2(11)
C44 C49 C48 123.8(12)
Ru O3 C50 133.1(9)
O3 C50 C51 117.9(13)
O3 C50 C52 123.1(12)
C51 C50 C52 118.9(13)
F01 Sb F02 91.5(5)
F01 Sb F03 178.6(5)
F01 Sb F04 90.4(5)
F01 Sb F05 89.2(5)
F01 Sb F06 90.4(5)
F02 Sb F03 89.8(5)
F02 Sb F04 177.2(5)
F02 Sb F05 89.4(6)
F02 Sb F06 90.9(6)
F03 Sb F04 88.3(5)
F03 Sb F05 91.0(5)
F03 Sb F06 89.4(5)
F04 Sb F05 88.5(5)
F04 Sb F06 91.2(6)
F05 Sb F06 179.5(5)
C1a O1a C3a 113(3)
O1a C1a C2a 110(3)
O1a C3a C4a 110(3)
C3b O1b C1b 114(3)
O1b C3b C4b 113(3)
O1b C1b C2b 111(3)

loop_
_geom_bond_atom_site_label_1
_geom_bond_atom_site_label_2
_geom_bond_distance
Ru P1 2.306(3)
Ru P2 2.297(3)
Ru C1 2.216(13)
Ru C2 2.207(11)
Ru C3 2.257(13)
Ru C4 2.262(12)
Ru C5 2.235(12)
Ru O3 2.162(8)
P1 O1 1.609(8)
P1 C26 1.853(13)
P1 C32 1.868(13)
P2 O2 1.605(8)
P2 C38 1.847(11)
P2 C44 1.843(11)
O1 C6 1.388(12)
O2 C17 1.408(13)
F1 C27 1.335(17)
F2 C28 1.373(18)
F3 C29 1.327(19)
F4 C30 1.35(2)
F5 C31 1.337(16)
F6 C33 1.345(16)
F7 C34 1.314(17)
F8 C35 1.35(3)
F9 C36 1.360(18)
F10 C37 1.333(17)
F11 C39 1.329(14)
F12 C40 1.364(15)
F13 C41 1.337(14)
F14 C42 1.333(15)
F15 C43 1.357(13)
F16 C45 1.329(15)
F17 C46 1.331(18)
F18 C47 1.348(15)
F19 C48 1.326(17)
F20 C49 1.357(15)
C1 C2 1.432(18)
C1 C5 1.451(17)
C2 C3 1.444(19)
C3 C4 1.409(18)
C4 C5 1.44(2)
C6 C7 1.415(15)
C6 C15 1.370(16)
C7 C8 1.372(17)
C8 C9 1.427(18)
C9 C10 1.400(16)
C9 C14 1.404(16)
C10 C11 1.35(3)
C11 C12 1.37(2)
C12 C13 1.397(18)
C13 C14 1.416(17)
C14 C15 1.424(15)
C15 C16 1.507(15)
C16 C17 1.361(15)
C16 C25 1.468(15)
C17 C18 1.409(17)
C18 C19 1.356(18)
C19 C20 1.394(17)
C20 C21 1.455(17)
C20 C25 1.407(16)
C21 C22 1.368(19)
C22 C23 1.38(2)
C23 C24 1.375(17)
C24 C25 1.394(16)
C26 C27 1.390(18)
C26 C31 1.388(19)
C27 C28 1.40(3)
C28 C29 1.36(3)
C29 C30 1.35(3)
C30 C31 1.37(3)
C32 C33 1.370(19)
C32 C37 1.404(18)
C33 C34 1.37(3)
C34 C35 1.36(3)
C35 C36 1.40(3)
C36 C37 1.34(3)
C38 C39 1.364(17)
C38 C43 1.391(16)
C39 C40 1.401(17)
C40 C41 1.350(18)
C41 C42 1.375(19)
C42 C43 1.400(16)
C44 C45 1.405(18)
C44 C49 1.380(19)
C45 C46 1.375(17)
C46 C47 1.40(3)
C47 C48 1.37(3)
C48 C49 1.394(17)
O3 C50 1.264(16)
C50 C51 1.45(2)
C50 C52 1.49(2)
Sb F01 1.872(8)
Sb F02 1.831(12)
Sb F03 1.884(10)
Sb F04 1.826(10)
Sb F05 1.862(11)
Sb F06 1.866(12)
O1a C1a 1.39(4)
O1a C3a 1.45(4)
C1a C2a 1.39(5)
C3a C4a 1.39(5)
O1b C3b 1.36(4)
O1b C1b 1.40(5)
C3b C4b 1.44(5)
C1b C2b 1.38(5)

loop_
_geom_torsion_atom_site_label_1
_geom_torsion_atom_site_label_2
_geom_torsion_atom_site_label_3
_geom_torsion_atom_site_label_4
_geom_torsion
P2 Ru P1 O1 -45.5(4)
P2 Ru P1 C26 87.9(6)
P2 Ru P1 C32 -155.8(5)
C1 Ru P1 O1 53.7(6)
C1 Ru P1 C26 -172.9(7)
C1 Ru P1 C32 -56.6(6)
C2 Ru P1 O1 76.0(5)
C2 Ru P1 C26 -150.7(7)
C2 Ru P1 C32 -34.4(6)
C3 Ru P1 O1 113.6(5)
C3 Ru P1 C26 -113.1(7)
C3 Ru P1 C32 3.3(6)
C4 Ru P1 O1 131.1(6)
C4 Ru P1 C26 -95.6(7)
C4 Ru P1 C32 20.8(6)
C5 Ru P1 O1 89.1(8)
C5 Ru P1 C26 -137.6(9)
C5 Ru P1 C32 -21.2(9)
O3 Ru P1 O1 -129.0(4)
O3 Ru P1 C26 4.3(6)
O3 Ru P1 C32 120.7(5)
P1 Ru P2 O2 -50.8(4)
P1 Ru P2 C38 -161.8(4)
P1 Ru P2 C44 81.8(5)
C1 Ru P2 O2 -174.2(5)
C1 Ru P2 C38 74.8(5)
C1 Ru P2 C44 -41.6(6)
C2 Ru P2 O2 -148.0(5)
C2 Ru P2 C38 101.0(6)
C2 Ru P2 C44 -15.4(6)
C3 Ru P2 O2 -172.9(9)
C3 Ru P2 C38 76.1(10)
C3 Ru P2 C44 -40.3(10)
C4 Ru P2 O2 133.0(6)
C4 Ru P2 C38 22.1(7)
C4 Ru P2 C44 -94.4(7)
C5 Ru P2 O2 148.1(5)
C5 Ru P2 C38 37.2(5)
C5 Ru P2 C44 -79.3(6)
O3 Ru P2 O2 52.9(4)
O3 Ru P2 C38 -58.0(5)
O3 Ru P2 C44 -174.5(5)
P1 Ru C1 C2 38.1(8)
P1 Ru C1 C5 155.0(6)
P2 Ru C1 C2 141.7(7)
P2 Ru C1 C5 -101.4(7)
C2 Ru C1 C2 .0(8)
C2 Ru C1 C5 116.9(11)
C3 Ru C1 C2 -37.7(8)
C3 Ru C1 C5 79.2(8)
C4 Ru C1 C2 -78.8(8)
C4 Ru C1 C5 38.1(7)
C5 Ru C1 C2 -116.9(11)
C5 Ru C1 C5 -.0(8)
O3 Ru C1 C2 -138.3(7)
O3 Ru C1 C5 -21.4(10)
P1 Ru C2 C1 -148.6(7)
P1 Ru C2 C3 94.4(7)
P2 Ru C2 C1 -46.1(8)
P2 Ru C2 C3 -163.2(7)
C1 Ru C2 C1 -.0(8)
C1 Ru C2 C3 -117.1(11)
C3 Ru C2 C1 117.1(11)
C3 Ru C2 C3 -.0(8)
C4 Ru C2 C1 80.4(8)
C4 Ru C2 C3 -36.7(8)
C5 Ru C2 C1 38.0(8)
C5 Ru C2 C3 -79.0(8)
O3 Ru C2 C1 87.8(10)
O3 Ru C2 C3 -29.3(12)
P1 Ru C3 C2 -87.1(7)
P1 Ru C3 C4 155.7(8)
P2 Ru C3 C2 36.3(13)
P2 Ru C3 C4 -80.9(12)
C1 Ru C3 C2 37.8(8)
C1 Ru C3 C4 -79.5(9)
C2 Ru C3 C2 .0(8)
C2 Ru C3 C4 -117.2(12)
C4 Ru C3 C2 117.2(12)
C4 Ru C3 C4 -.0(9)
C5 Ru C3 C2 80.8(8)
C5 Ru C3 C4 -36.5(8)
O3 Ru C3 C2 164.6(7)
O3 Ru C3 C4 47.4(9)
P1 Ru C4 C3 -30.4(10)
P1 Ru C4 C5 -150.2(6)
P2 Ru C4 C3 144.9(7)
P2 Ru C4 C5 25.1(9)
C1 Ru C4 C3 81.0(9)
C1 Ru C4 C5 -38.8(7)
C2 Ru C4 C3 38.1(8)
C2 Ru C4 C5 -81.7(8)
C3 Ru C4 C3 .0(8)
C3 Ru C4 C5 -119.8(11)
C5 Ru C4 C3 119.8(11)
C5 Ru C4 C5 -.0(7)
O3 Ru C4 C3 -138.3(8)
O3 Ru C4 C5 101.9(7)
P1 Ru C5 C1 -52.5(11)
P1 Ru C5 C4 63.2(11)
P2 Ru C5 C1 82.3(7)
P2 Ru C5 C4 -162.0(7)
C1 Ru C5 C1 .0(8)
C1 Ru C5 C4 115.8(10)
C2 Ru C5 C1 -37.8(7)
C2 Ru C5 C4 78.0(8)
C3 Ru C5 C1 -80.4(8)
C3 Ru C5 C4 35.4(7)
C4 Ru C5 C1 -115.8(10)
C4 Ru C5 C4 .0(8)
O3 Ru C5 C1 164.3(7)
O3 Ru C5 C4 -79.9(7)
P1 Ru O3 C50 -86.1(11)
P2 Ru O3 C50 175.6(11)
C1 Ru O3 C50 90.7(12)
C2 Ru O3 C50 34.4(15)
C3 Ru O3 C50 15.1(12)
C4 Ru O3 C50 40.9(12)
C5 Ru O3 C50 77.7(12)
Ru P1 O1 C6 41.1(10)
C26 P1 O1 C6 -105.3(10)
C32 P1 O1 C6 159.9(10)
Ru P1 C26 C27 -179.1(9)
Ru P1 C26 C31 3.5(14)
O1 P1 C26 C27 -38.4(11)
O1 P1 C26 C31 144.2(11)
C32 P1 C26 C27 57.5(11)
C32 P1 C26 C31 -119.9(12)
Ru P1 C32 C33 95.0(12)
Ru P1 C32 C37 -85.8(11)
O1 P1 C32 C33 -30.5(12)
O1 P1 C32 C37 148.8(11)
C26 P1 C32 C33 -127.7(12)
C26 P1 C32 C37 51.5(11)
Ru P2 O2 C17 30.6(10)
C38 P2 O2 C17 148.0(9)
C44 P2 O2 C17 -111.8(9)
Ru P2 C38 C39 93.3(10)
Ru P2 C38 C43 -83.5(9)
O2 P2 C38 C39 -32.6(11)
O2 P2 C38 C43 150.6(9)
C44 P2 C38 C39 -134.2(11)
C44 P2 C38 C43 49.0(10)
Ru P2 C44 C45 174.9(7)
Ru P2 C44 C49 -5.1(12)
O2 P2 C44 C45 -45.2(10)
O2 P2 C44 C49 134.8(10)
C38 P2 C44 C45 53.6(10)
C38 P2 C44 C49 -126.4(10)
P1 O1 C6 C7 -138.4(9)
P1 O1 C6 C15 49.7(14)
P2 O2 C17 C16 65.4(14)
P2 O2 C17 C18 -124.0(10)
Ru C1 C2 Ru .00(4)
Ru C1 C2 C3 64.0(9)
C5 C1 C2 Ru -62.6(9)
C5 C1 C2 C3 1.4(14)
Ru C1 C5 Ru -.00(4)
Ru C1 C5 C4 -63.6(9)
C2 C1 C5 Ru 62.0(9)
C2 C1 C5 C4 -1.6(14)
Ru C2 C3 Ru -.00(4)
Ru C2 C3 C4 62.4(9)
C1 C2 C3 Ru -63.0(9)
C1 C2 C3 C4 -.6(14)
Ru C3 C4 Ru -.00(4)
Ru C3 C4 C5 60.2(9)
C2 C3 C4 Ru -60.6(9)
C2 C3 C4 C5 -.4(15)
Ru C4 C5 Ru -.00(4)
Ru C4 C5 C1 62.3(8)
C3 C4 C5 Ru -61.1(9)
C3 C4 C5 C1 1.2(14)
O1 C6 C7 C8 -175.6(10)
C15 C6 C7 C8 -3.3(16)
O1 C6 C15 C14 176.7(9)
O1 C6 C15 C16 .9(15)
C7 C6 C15 C14 5.2(15)
C7 C6 C15 C16 -170.6(10)
C6 C7 C8 C9 .0(17)
C7 C8 C9 C10 -178.3(11)
C7 C8 C9 C14 1.1(16)
C8 C9 C10 C11 -179.4(12)
C14 C9 C10 C11 1.2(17)
C8 C9 C14 C13 177.5(10)
C8 C9 C14 C15 .8(16)
C10 C9 C14 C13 -3.1(16)
C10 C9 C14 C15 -179.7(10)
C9 C10 C11 C12 .5(19)
C10 C11 C12 C13 0(2)
C11 C12 C13 C14 -1.6(19)
C12 C13 C14 C9 3.3(16)
C12 C13 C14 C15 180.0(11)
C9 C14 C15 C6 -4.0(15)
C9 C14 C15 C16 171.9(10)
C13 C14 C15 C6 179.4(10)
C13 C14 C15 C16 -4.7(15)
C6 C15 C16 C17 -99.4(13)
C6 C15 C16 C25 89.9(13)
C14 C15 C16 C17 84.8(14)
C14 C15 C16 C25 -85.9(13)
C15 C16 C17 O2 -2.2(17)
C15 C16 C17 C18 -172.1(11)
C25 C16 C17 O2 168.5(10)
C25 C16 C17 C18 -1.4(17)
C15 C16 C25 C20 171.8(10)
C15 C16 C25 C24 -5.9(16)
C17 C16 C25 C20 .5(16)
C17 C16 C25 C24 -177.2(11)
O2 C17 C18 C19 -169.4(11)
C16 C17 C18 C19 1.0(18)
C17 C18 C19 C20 .4(19)
C18 C19 C20 C21 178.3(12)
C18 C19 C20 C25 -1.3(19)
C19 C20 C21 C22 -178.1(13)
C25 C20 C21 C22 1.5(18)
C19 C20 C25 C16 .8(17)
C19 C20 C25 C24 178.5(12)
C21 C20 C25 C16 -178.8(10)
C21 C20 C25 C24 -1.1(17)
C20 C21 C22 C23 -2(2)
C21 C22 C23 C24 3(2)
C22 C23 C24 C25 -2.2(19)
C23 C24 C25 C16 179.1(11)
C23 C24 C25 C20 1.5(18)
P1 C26 C27 F1 1.3(18)
P1 C26 C27 C28 -180.0(12)
C31 C26 C27 F1 178.9(12)
C31 C26 C27 C28 -2(2)
P1 C26 C31 F5 .3(18)
P1 C26 C31 C30 179.3(12)
C27 C26 C31 F5 -177.2(12)
C27 C26 C31 C30 2(2)
F1 C27 C28 F2 0(3)
F1 C27 C28 C29 -179.6(15)
C26 C27 C28 F2 -178.1(13)
C26 C27 C28 C29 2(3)
F2 C28 C29 F3 -1(3)
F2 C28 C29 C30 179.7(15)
C27 C28 C29 F3 179.0(15)
C27 C28 C29 C30 0(3)
F3 C29 C30 F4 1(3)
F3 C29 C30 C31 -179.5(15)
C28 C29 C30 F4 -179.8(15)
C28 C29 C30 C31 0(3)
F4 C30 C31 F5 -2(3)
F4 C30 C31 C26 178.8(13)
C29 C30 C31 F5 178.7(15)
C29 C30 C31 C26 0(3)
P1 C32 C33 F6 -6.2(18)
P1 C32 C33 C34 174.3(11)
C37 C32 C33 F6 174.6(12)
C37 C32 C33 C34 -5(2)
P1 C32 C37 F10 5.7(17)
P1 C32 C37 C36 -173.7(12)
C33 C32 C37 F10 -175.0(12)
C33 C32 C37 C36 6(2)
F6 C33 C34 F7 1(2)
F6 C33 C34 C35 -179.3(14)
C32 C33 C34 F7 -179.1(13)
C32 C33 C34 C35 0(3)
F7 C34 C35 F8 0(3)
F7 C34 C35 C36 -176.5(15)
C33 C34 C35 F8 -179.3(14)
C33 C34 C35 C36 4(3)
F8 C35 C36 F9 0(3)
F8 C35 C36 C37 179.7(15)
C34 C35 C36 F9 177.3(15)
C34 C35 C36 C37 -3(3)
F9 C36 C37 F10 -2(3)
F9 C36 C37 C32 177.8(13)
C35 C36 C37 F10 179.1(14)
C35 C36 C37 C32 -2(3)
P2 C38 C39 F11 2.6(16)
P2 C38 C39 C40 -174.8(9)
C43 C38 C39 F11 179.5(10)
C43 C38 C39 C40 2.2(17)
P2 C38 C43 F15 -1.8(14)
P2 C38 C43 C42 176.9(9)
C39 C38 C43 F15 -178.8(10)
C39 C38 C43 C42 -.2(17)
F11 C39 C40 F12 3.2(17)
F11 C39 C40 C41 179.2(11)
C38 C39 C40 F12 -179.3(11)
C38 C39 C40 C41 -3.3(19)
F12 C40 C41 F13 -1.3(18)
F12 C40 C41 C42 178.3(11)
C39 C40 C41 F13 -177.3(11)
C39 C40 C41 C42 2.2(19)
F13 C41 C42 F14 .3(18)
F13 C41 C42 C43 179.3(11)
C40 C41 C42 F14 -179.3(11)
C40 C41 C42 C43 -.3(18)
F14 C42 C43 F15 -3.0(16)
F14 C42 C43 C38 178.3(10)
C41 C42 C43 F15 178.0(10)
C41 C42 C43 C38 -.7(18)
P2 C44 C45 F16 -.2(15)
P2 C44 C45 C46 179.8(10)
C49 C44 C45 F16 179.8(10)
C49 C44 C45 C46 -.2(17)
P2 C44 C49 F20 -1.5(16)
P2 C44 C49 C48 177.5(10)
C45 C44 C49 F20 178.5(10)
C45 C44 C49 C48 -2.4(17)
F16 C45 C46 F17 1.7(17)
F16 C45 C46 C47 -177.6(11)
C44 C45 C46 F17 -178.3(11)
C44 C45 C46 C47 2.5(19)
F17 C46 C47 F18 .3(19)
F17 C46 C47 C48 178.6(12)
C45 C46 C47 F18 179.5(11)
C45 C46 C47 C48 -2.2(19)
F18 C47 C48 F19 .8(18)
F18 C47 C48 C49 178.0(11)
C46 C47 C48 F19 -177.5(12)
C46 C47 C48 C49 -.3(19)
F19 C48 C49 F20 -1.0(16)
F19 C48 C49 C44 179.9(11)
C47 C48 C49 F20 -178.1(11)
C47 C48 C49 C44 2.7(18)
Ru O3 C50 C51 -167.7(10)
Ru O3 C50 C52 13.7(19)
C3a O1a C1a C2a -180(3)
C1a O1a C3a C4a -171(3)
C1b O1b C3b C4b -167(4)
C3b O1b C1b C2b -163(4)
